data_4335162
loop_
_publ_author_name
'Dinesh Maity'
'Shyamal Das'
'Sourav Mardanya'
'Sujoy Baitalik'

_publ_section_title
;
 Synthesis, Structural Characterization, and Photophysical,
 Spectroelectrochemical, and Anion-Sensing Studies of Heteroleptic
 Ruthenium(II) Complexes Derived from 4'-Polyaromatic-Substituted
 Terpyridine Derivatives and 2,6-Bis(benzimidazol-2-yl)pyridine
;
_journal_name_full 'Inorganic Chemistry'
_journal_page_first 6820
_journal_page_last 6838
_journal_paper_doi 10.1021/ic3022326
_journal_volume 52
_journal_year 2013
_chemical_formula_sum 'C50 H32 Cl2 N8 O8 Ru'
_chemical_formula_weight 1044.81
_chemical_name_systematic
; 
 ? 
;
_space_group_IT_number 14
_symmetry_cell_setting monoclinic
_symmetry_space_group_name_Hall '-P 2ybc'
_symmetry_space_group_name_H-M 'P 1 21/c 1'
_atom_sites_solution_hydrogens geom
_atom_sites_solution_primary direct
_atom_sites_solution_secondary difmap
_audit_creation_method SHELXL-97
_cell_angle_alpha 90.00
_cell_angle_beta 90.466(4)
_cell_angle_gamma 90.00
_cell_formula_units_Z 4
_cell_length_a 12.3047(9)
_cell_length_b 19.7234(16)
_cell_length_c 19.5156(15)
_cell_measurement_reflns_used 5097
_cell_measurement_temperature 296(2)
_cell_measurement_theta_max 19.61
_cell_measurement_theta_min 2.21
_cell_volume 4736.1(6)
_computing_cell_refinement 'Bruker SAINT'
_computing_data_collection 'Bruker APEX2'
_computing_data_reduction 'Bruker SAINT'
_computing_molecular_graphics 'Bruker SHELXTL'
_computing_publication_material 'Bruker SHELXTL'
_computing_structure_refinement 'SHELXL-97 (Sheldrick, 1997)'
_computing_structure_solution 'SHELXS-97 (Sheldrick, 1990)'
_diffrn_ambient_temperature 296(2)
_diffrn_measured_fraction_theta_full 0.996
_diffrn_measured_fraction_theta_max 0.996
_diffrn_measurement_device_type 'Bruker APEX-II CCD'
_diffrn_measurement_method '\f and \w scans'
_diffrn_radiation_monochromator graphite
_diffrn_radiation_source 'fine-focus sealed tube'
_diffrn_radiation_type MoK\a
_diffrn_radiation_wavelength 0.71073
_diffrn_reflns_av_R_equivalents 0.0663
_diffrn_reflns_av_sigmaI/netI 0.1121
_diffrn_reflns_limit_h_max 14
_diffrn_reflns_limit_h_min -12
_diffrn_reflns_limit_k_max 23
_diffrn_reflns_limit_k_min -19
_diffrn_reflns_limit_l_max 23
_diffrn_reflns_limit_l_min -19
_diffrn_reflns_number 21076
_diffrn_reflns_theta_full 25.00
_diffrn_reflns_theta_max 25.00
_diffrn_reflns_theta_min 1.47
_exptl_absorpt_coefficient_mu 0.507
_exptl_absorpt_correction_T_max 0.8764
_exptl_absorpt_correction_T_min 0.7965
_exptl_absorpt_correction_type multi-scan
_exptl_absorpt_process_details 'SADABS (Sheldrick, 1996)'
_exptl_crystal_colour red
_exptl_crystal_density_diffrn 1.465
_exptl_crystal_description rectanguler
_exptl_crystal_F_000 2120
_exptl_crystal_size_max 0.46
_exptl_crystal_size_mid 0.38
_exptl_crystal_size_min 0.35
_platon_squeeze_details
;
;
_refine_diff_density_max 0.475
_refine_diff_density_min -0.471
_refine_diff_density_rms 0.070
_refine_ls_extinction_method none
_refine_ls_goodness_of_fit_ref 1.020
_refine_ls_hydrogen_treatment constr
_refine_ls_matrix_type full
_refine_ls_number_parameters 622
_refine_ls_number_reflns 8308
_refine_ls_number_restraints 0
_refine_ls_restrained_S_all 1.020
_refine_ls_R_factor_all 0.1644
_refine_ls_R_factor_gt 0.0674
_refine_ls_shift/su_max 0.000
_refine_ls_shift/su_mean 0.000
_refine_ls_structure_factor_coef Fsqd
_refine_ls_weighting_details 'calc w=1/[\s^2^(Fo^2^)+(0.0800P)^2^+0.7020P] where P=(Fo^2^+2Fc^2^)/3'
_refine_ls_weighting_scheme calc
_refine_ls_wR_factor_gt 0.1568
_refine_ls_wR_factor_ref 0.1805
_reflns_number_gt 6279
_reflns_number_total 8308
_reflns_threshold_expression >2sigma(I)
_cod_data_source_file ic3022326_si_002_3.cif
_cod_data_source_block 3
_cod_original_sg_symbol_H-M 'P 1 21/c 1 '
_cod_database_code 4335162

loop_
_symmetry_equiv_pos_as_xyz
'x, y, z'
'-x, y+1/2, -z+1/2'
'-x, -y, -z'
'x, -y-1/2, z-1/2'

loop_
_atom_site_label
_atom_site_type_symbol
_atom_site_fract_x
_atom_site_fract_y
_atom_site_fract_z
_atom_site_U_iso_or_equiv
_atom_site_adp_type
_atom_site_occupancy
_atom_site_symmetry_multiplicity
_atom_site_calc_flag
_atom_site_refinement_flags
Ru1 Ru 0.20185(6) 0.26779(4) 0.58246(4) 0.0669(4) Uani 1 1 d .
Cl2 Cl 0.0681(7) 0.5105(4) 0.8243(5) 0.274(3) Uani 1 1 d .
Cl1 Cl 0.3483(4) 0.0111(2) 0.8608(2) 0.1344(13) Uani 1 1 d .
N7 N 0.2027(6) 0.3657(3) 0.5823(3) 0.0555(19) Uani 1 1 d .
N1 N 0.3050(7) 0.1699(5) 0.7557(9) 0.076(3) Uani 1 1 d .
H1N H 0.3184 0.1313 0.7746 0.091 Uiso 1 1 calc R
N5 N 0.0896(7) 0.1665(8) 0.4079(7) 0.093(5) Uani 1 1 d .
H5N H 0.0728 0.1281 0.3899 0.111 Uiso 1 1 calc R
O4 O 0.2776(12) -0.0157(7) 0.9022(7) 0.301(9) Uani 1 1 d .
O3 O 0.4430(13) -0.0299(7) 0.8551(8) 0.289(8) Uani 1 1 d .
O2 O 0.3762(10) 0.0723(6) 0.8833(6) 0.239(6) Uani 1 1 d .
O1 O 0.3080(11) 0.0194(5) 0.7971(6) 0.255(7) Uani 1 1 d .
N6 N 0.3579(5) 0.2862(4) 0.5509(3) 0.056(2) Uani 1 1 d .
N8 N 0.0454(6) 0.2877(5) 0.6134(3) 0.067(2) Uani 1 1 d .
N2 N 0.2534(5) 0.2466(7) 0.6800(5) 0.065(2) Uani 1 1 d .
N4 N 0.1502(5) 0.2410(8) 0.4868(4) 0.069(3) Uani 1 1 d .
N3 N 0.2014(7) 0.1658(4) 0.5826(8) 0.060(2) Uani 1 1 d .
C25 C 0.2944(7) 0.4006(5) 0.5671(4) 0.057(2) Uani 1 1 d .
C24 C 0.3857(7) 0.3543(5) 0.5480(4) 0.058(2) Uani 1 1 d .
C20 C 0.4366(8) 0.2418(4) 0.5346(4) 0.064(3) Uani 1 1 d .
H20 H 0.4217 0.1957 0.5377 0.077 Uiso 1 1 calc R
C21 C 0.5371(8) 0.2616(6) 0.5139(4) 0.072(3) Uani 1 1 d .
H21 H 0.5880 0.2290 0.5015 0.087 Uiso 1 1 calc R
C22 C 0.5637(8) 0.3282(6) 0.5112(5) 0.086(3) Uani 1 1 d .
H22 H 0.6330 0.3422 0.4987 0.104 Uiso 1 1 calc R
C23 C 0.4835(8) 0.3748(5) 0.5276(4) 0.076(3) Uani 1 1 d .
H23 H 0.4983 0.4210 0.5245 0.092 Uiso 1 1 calc R
C26 C 0.3003(7) 0.4701(5) 0.5698(4) 0.063(3) Uani 1 1 d .
H26 H 0.3647 0.4924 0.5595 0.075 Uiso 1 1 calc R
C27 C 0.2068(9) 0.5071(5) 0.5886(4) 0.061(2) Uani 1 1 d .
C35 C 0.2106(11) 0.5829(6) 0.5906(9) 0.072(3) Uani 1 1 d .
C36 C 0.1508(9) 0.6160(9) 0.5415(7) 0.084(4) Uani 1 1 d .
H36 H 0.1106 0.5916 0.5093 0.100 Uiso 1 1 calc R
C37 C 0.1505(8) 0.6853(11) 0.5403(6) 0.087(4) Uani 1 1 d .
H37 H 0.1113 0.7072 0.5059 0.105 Uiso 1 1 calc R
C38 C 0.2059(11) 0.7243(7) 0.5877(9) 0.074(3) Uani 1 1 d .
C49 C 0.2685(11) 0.6918(7) 0.6408(9) 0.069(3) Uani 1 1 d .
C50 C 0.3304(13) 0.7244(10) 0.6935(10) 0.080(4) Uani 1 1 d .
C41 C 0.3271(12) 0.7954(14) 0.6882(10) 0.101(5) Uani 1 1 d .
C42 C 0.3836(16) 0.8332(8) 0.7380(12) 0.119(6) Uani 1 1 d .
H42 H 0.3830 0.8803 0.7358 0.143 Uiso 1 1 calc R
C43 C 0.4380(13) 0.8023(11) 0.7883(11) 0.132(7) Uani 1 1 d .
H43 H 0.4751 0.8287 0.8203 0.158 Uiso 1 1 calc R
C44 C 0.4418(10) 0.7299(13) 0.7951(7) 0.117(5) Uani 1 1 d .
H44 H 0.4786 0.7087 0.8309 0.141 Uiso 1 1 calc R
C45 C 0.3857(11) 0.6930(11) 0.7435(11) 0.093(4) Uani 1 1 d .
C46 C 0.3831(9) 0.6203(11) 0.7427(7) 0.099(4) Uani 1 1 d .
H46 H 0.4195 0.5967 0.7772 0.118 Uiso 1 1 calc R
C47 C 0.3304(12) 0.5848(6) 0.6941(9) 0.092(4) Uani 1 1 d .
H47 H 0.3331 0.5377 0.6947 0.111 Uiso 1 1 calc R
C48 C 0.2698(10) 0.6189(8) 0.6410(8) 0.067(3) Uani 1 1 d .
C40 C 0.2706(15) 0.8311(8) 0.6382(11) 0.115(5) Uani 1 1 d .
H40 H 0.2735 0.8782 0.6384 0.138 Uiso 1 1 calc R
C39 C 0.2112(11) 0.7994(9) 0.5891(9) 0.111(4) Uani 1 1 d .
H39 H 0.1739 0.8246 0.5562 0.133 Uiso 1 1 calc R
C28 C 0.1142(7) 0.4723(6) 0.6039(4) 0.070(3) Uani 1 1 d .
H28 H 0.0514 0.4958 0.6154 0.085 Uiso 1 1 calc R
C29 C 0.1136(7) 0.4022(6) 0.6026(4) 0.060(3) Uani 1 1 d .
C30 C 0.0221(7) 0.3543(6) 0.6176(4) 0.061(3) Uani 1 1 d .
C34 C -0.0362(9) 0.2441(5) 0.6290(4) 0.082(3) Uani 1 1 d .
H34 H -0.0233 0.1977 0.6263 0.099 Uiso 1 1 calc R
C33 C -0.1363(9) 0.2662(7) 0.6485(6) 0.098(4) Uani 1 1 d .
H33 H -0.1895 0.2343 0.6585 0.118 Uiso 1 1 calc R
C32 C -0.1607(8) 0.3314(7) 0.6538(6) 0.099(4) Uani 1 1 d .
H32 H -0.2295 0.3456 0.6670 0.119 Uiso 1 1 calc R
C31 C -0.0798(8) 0.3774(5) 0.6390(4) 0.084(3) Uani 1 1 d .
H31 H -0.0928 0.4237 0.6432 0.101 Uiso 1 1 calc R
C7 C 0.2635(9) 0.1791(9) 0.6918(11) 0.078(4) Uani 1 1 d .
C6 C 0.3218(9) 0.2320(10) 0.7856(9) 0.071(3) Uani 1 1 d .
C5 C 0.3619(9) 0.2496(9) 0.8513(8) 0.088(4) Uani 1 1 d .
H5 H 0.3822 0.2172 0.8836 0.105 Uiso 1 1 calc R
C4 C 0.3686(8) 0.3174(11) 0.8639(6) 0.091(4) Uani 1 1 d .
H4 H 0.3987 0.3316 0.9054 0.109 Uiso 1 1 calc R
C3 C 0.3328(10) 0.3660(7) 0.8181(10) 0.094(4) Uani 1 1 d .
H3 H 0.3362 0.4114 0.8309 0.112 Uiso 1 1 calc R
C2 C 0.2921(8) 0.3500(8) 0.7538(8) 0.075(3) Uani 1 1 d .
H2 H 0.2696 0.3827 0.7225 0.090 Uiso 1 1 calc R
C1 C 0.2875(8) 0.2794(9) 0.7395(9) 0.067(3) Uani 1 1 d .
C8 C 0.2315(9) 0.1319(8) 0.6378(11) 0.077(3) Uani 1 1 d .
C9 C 0.2328(9) 0.0615(9) 0.6415(8) 0.111(4) Uani 1 1 d .
H9 H 0.2565 0.0385 0.6805 0.133 Uiso 1 1 calc R
C10 C 0.1971(10) 0.0286(7) 0.5843(10) 0.120(5) Uani 1 1 d .
H10 H 0.1937 -0.0185 0.5843 0.144 Uiso 1 1 calc R
C11 C 0.1662(10) 0.0635(10) 0.5266(8) 0.123(5) Uani 1 1 d .
H11 H 0.1451 0.0399 0.4874 0.148 Uiso 1 1 calc R
C12 C 0.1662(10) 0.1321(9) 0.5266(10) 0.083(4) Uani 1 1 d .
C13 C 0.1305(10) 0.1755(7) 0.4702(13) 0.086(5) Uani 1 1 d .
C19 C 0.1144(9) 0.2739(8) 0.4279(10) 0.085(5) Uani 1 1 d .
C14 C 0.0784(10) 0.2293(9) 0.3765(11) 0.082(5) Uani 1 1 d .
C15 C 0.0343(9) 0.2449(12) 0.3127(9) 0.098(5) Uani 1 1 d .
H15 H 0.0070 0.2125 0.2826 0.117 Uiso 1 1 calc R
C16 C 0.0351(10) 0.3112(12) 0.2989(8) 0.098(4) Uani 1 1 d .
H16 H 0.0090 0.3247 0.2562 0.118 Uiso 1 1 calc R
C17 C 0.0708(10) 0.3604(7) 0.3421(10) 0.093(4) Uani 1 1 d .
H17 H 0.0675 0.4056 0.3286 0.112 Uiso 1 1 calc R
C18 C 0.1127(7) 0.3437(8) 0.4068(7) 0.073(3) Uani 1 1 d .
H18 H 0.1390 0.3774 0.4358 0.087 Uiso 1 1 calc R
O5 O 0.0340(13) 0.4588(7) 0.8663(9) 0.348(10) Uani 1 1 d .
O7 O 0.0509(17) 0.5818(7) 0.8425(9) 0.408(12) Uani 1 1 d .
O8 O 0.193(2) 0.5100(11) 0.8440(19) 0.64(3) Uani 1 1 d .
O6 O 0.038(6) 0.504(2) 0.7609(13) 0.95(6) Uani 1 1 d .

loop_
_atom_site_aniso_label
_atom_site_aniso_U_11
_atom_site_aniso_U_22
_atom_site_aniso_U_33
_atom_site_aniso_U_23
_atom_site_aniso_U_13
_atom_site_aniso_U_12
Ru1 0.0630(6) 0.0796(7) 0.0581(7) 0.0046(5) -0.0053(4) -0.0019(5)
Cl2 0.281(7) 0.231(7) 0.311(9) 0.080(6) 0.107(7) 0.110(6)
Cl1 0.196(4) 0.083(3) 0.124(4) 0.018(3) -0.039(3) -0.023(3)
N7 0.039(4) 0.072(5) 0.055(5) 0.002(4) 0.010(4) -0.004(5)
N1 0.077(6) 0.076(9) 0.074(9) 0.030(9) -0.002(6) -0.018(5)
N5 0.075(6) 0.160(16) 0.043(7) -0.047(9) -0.024(5) -0.023(7)
O4 0.347(18) 0.312(17) 0.243(14) 0.062(11) 0.017(12) -0.226(15)
O3 0.321(17) 0.198(12) 0.347(18) 0.071(12) -0.128(15) 0.070(12)
O2 0.320(15) 0.169(10) 0.227(12) -0.057(9) -0.013(10) -0.087(10)
O1 0.437(19) 0.217(12) 0.109(8) 0.026(8) -0.120(11) 0.079(11)
N6 0.060(5) 0.069(6) 0.038(5) -0.008(4) 0.000(4) 0.014(5)
N8 0.058(5) 0.093(7) 0.050(5) 0.022(5) -0.005(4) 0.000(5)
N2 0.054(5) 0.105(10) 0.035(7) 0.001(7) -0.005(5) -0.014(6)
N4 0.061(5) 0.109(10) 0.037(6) 0.026(7) 0.000(4) 0.012(6)
N3 0.079(5) 0.051(6) 0.050(7) 0.005(8) 0.000(5) -0.009(5)
C25 0.058(7) 0.058(7) 0.056(7) -0.003(6) 0.005(5) -0.001(6)
C24 0.046(6) 0.065(8) 0.063(7) 0.008(6) -0.001(5) -0.002(6)
C20 0.076(7) 0.058(7) 0.058(7) 0.001(6) -0.014(6) -0.005(6)
C21 0.059(7) 0.087(9) 0.071(7) -0.003(7) 0.013(6) 0.004(6)
C22 0.057(7) 0.096(9) 0.106(9) 0.011(7) 0.017(6) -0.020(7)
C23 0.047(6) 0.097(8) 0.085(8) 0.000(6) 0.000(6) 0.002(6)
C26 0.061(7) 0.067(8) 0.060(7) 0.003(6) 0.008(5) 0.001(6)
C27 0.076(7) 0.056(7) 0.053(6) -0.010(6) 0.007(5) 0.003(7)
C35 0.054(7) 0.085(11) 0.076(9) 0.008(11) 0.001(7) 0.016(8)
C36 0.077(8) 0.073(11) 0.100(12) 0.006(9) -0.002(9) 0.010(8)
C37 0.069(8) 0.134(16) 0.059(9) -0.003(11) -0.016(7) 0.010(9)
C38 0.070(7) 0.079(12) 0.071(9) 0.018(12) -0.001(7) 0.045(10)
C49 0.055(8) 0.055(11) 0.097(13) 0.008(12) 0.029(9) 0.009(9)
C50 0.072(10) 0.090(19) 0.079(14) -0.011(12) 0.005(11) -0.017(10)
C41 0.079(10) 0.106(18) 0.119(16) -0.038(15) 0.008(10) -0.009(10)
C42 0.112(13) 0.094(13) 0.151(16) -0.001(14) 0.049(12) 0.028(12)
C43 0.098(12) 0.112(16) 0.19(2) -0.035(14) 0.063(14) 0.011(10)
C44 0.061(8) 0.22(2) 0.071(10) -0.055(13) -0.010(8) 0.021(10)
C45 0.062(8) 0.137(17) 0.079(13) -0.010(16) -0.023(9) 0.027(12)
C46 0.086(9) 0.128(15) 0.081(11) -0.012(11) -0.031(8) 0.035(9)
C47 0.106(9) 0.093(10) 0.078(9) -0.015(11) -0.024(8) 0.011(9)
C48 0.064(7) 0.085(13) 0.051(9) 0.007(10) -0.012(7) 0.012(8)
C40 0.122(13) 0.088(13) 0.134(14) 0.000(12) 0.012(10) 0.014(11)
C39 0.097(10) 0.098(14) 0.138(14) 0.012(11) 0.020(10) 0.032(9)
C28 0.052(6) 0.077(8) 0.082(8) 0.023(7) 0.011(6) 0.003(6)
C29 0.050(7) 0.089(9) 0.042(6) 0.012(6) -0.001(5) -0.001(7)
C30 0.055(7) 0.092(9) 0.036(6) 0.016(6) -0.003(5) 0.003(7)
C34 0.080(8) 0.107(9) 0.059(7) 0.023(6) -0.006(6) -0.029(8)
C33 0.051(7) 0.135(11) 0.109(9) 0.019(10) 0.008(7) -0.021(8)
C32 0.052(7) 0.130(11) 0.116(10) 0.023(9) 0.008(7) -0.010(8)
C31 0.064(7) 0.105(9) 0.083(8) -0.008(6) 0.017(6) 0.011(7)
C7 0.069(7) 0.084(15) 0.082(15) 0.046(13) 0.006(8) 0.014(8)
C6 0.067(7) 0.107(15) 0.039(12) 0.006(13) -0.028(7) -0.002(8)
C5 0.079(7) 0.117(14) 0.068(13) 0.030(10) 0.002(8) -0.005(8)
C4 0.089(8) 0.123(13) 0.062(10) 0.021(12) -0.017(7) -0.001(9)
C3 0.096(9) 0.103(12) 0.082(11) -0.012(12) 0.012(8) 0.005(8)
C2 0.078(7) 0.095(13) 0.054(11) 0.007(9) 0.001(7) 0.010(7)
C1 0.036(6) 0.098(14) 0.068(14) 0.022(13) -0.008(7) 0.009(7)
C8 0.088(8) 0.075(13) 0.067(13) -0.011(13) 0.014(8) 0.003(8)
C9 0.139(10) 0.071(11) 0.122(14) 0.036(10) -0.023(9) 0.005(8)
C10 0.163(12) 0.097(11) 0.101(11) -0.013(13) -0.045(10) -0.035(9)
C11 0.166(12) 0.117(16) 0.085(12) -0.009(11) -0.038(9) -0.008(10)
C12 0.109(9) 0.045(11) 0.096(14) -0.016(12) -0.010(9) -0.014(8)
C13 0.066(7) 0.036(10) 0.16(2) 0.002(13) 0.014(10) -0.007(7)
C19 0.071(8) 0.070(13) 0.114(16) -0.035(14) 0.044(9) -0.017(8)
C14 0.083(9) 0.078(12) 0.086(17) 0.000(13) 0.023(10) 0.007(8)
C15 0.089(8) 0.163(19) 0.040(11) -0.011(11) -0.022(7) -0.013(9)
C16 0.096(9) 0.123(12) 0.074(13) 0.027(13) -0.003(8) 0.012(10)
C17 0.078(8) 0.113(12) 0.089(13) -0.013(12) -0.004(8) 0.031(8)
C18 0.061(7) 0.113(14) 0.044(10) -0.009(8) -0.007(7) 0.007(7)
O5 0.39(2) 0.213(13) 0.44(2) 0.222(15) 0.106(16) 0.043(12)
O7 0.65(3) 0.151(11) 0.42(2) -0.030(13) 0.10(2) 0.148(16)
O8 0.35(3) 0.39(3) 1.18(8) 0.34(4) 0.41(4) 0.19(2)
O6 1.83(17) 0.81(8) 0.20(2) -0.07(3) -0.12(5) -0.07(7)

loop_
_atom_type_symbol
_atom_type_description
_atom_type_scat_dispersion_real
_atom_type_scat_dispersion_imag
_atom_type_scat_source
C C 0.0033 0.0016 'International Tables Vol C Tables 4.2.6.8 and 6.1.1.4'
H H 0.0000 0.0000 'International Tables Vol C Tables 4.2.6.8 and 6.1.1.4'
N N 0.0061 0.0033 'International Tables Vol C Tables 4.2.6.8 and 6.1.1.4'
O O 0.0106 0.0060 'International Tables Vol C Tables 4.2.6.8 and 6.1.1.4'
Cl Cl 0.1484 0.1585 'International Tables Vol C Tables 4.2.6.8 and 6.1.1.4'
Ru Ru -1.2594 0.8363 'International Tables Vol C Tables 4.2.6.8 and 6.1.1.4'

loop_
_geom_angle_atom_site_label_1
_geom_angle_atom_site_label_2
_geom_angle_atom_site_label_3
_geom_angle
N7 Ru1 N3 179.8(5)
N7 Ru1 N4 105.1(5)
N3 Ru1 N4 75.0(6)
N7 Ru1 N2 101.8(5)
N3 Ru1 N2 78.2(6)
N4 Ru1 N2 153.2(5)
N7 Ru1 N6 79.5(3)
N3 Ru1 N6 100.3(3)
N4 Ru1 N6 93.3(3)
N2 Ru1 N6 91.8(3)
N7 Ru1 N8 79.3(3)
N3 Ru1 N8 100.8(3)
N4 Ru1 N8 91.8(3)
N2 Ru1 N8 92.9(3)
N6 Ru1 N8 158.8(3)
O6 Cl2 O5 114(3)
O6 Cl2 O7 106(2)
O5 Cl2 O7 121.4(11)
O6 Cl2 O8 120(3)
O5 Cl2 O8 98.8(12)
O7 Cl2 O8 95.1(14)
O4 Cl1 O2 109.7(9)
O4 Cl1 O1 112.2(9)
O2 Cl1 O1 106.7(8)
O4 Cl1 O3 111.7(10)
O2 Cl1 O3 109.4(9)
O1 Cl1 O3 107.0(9)
C25 N7 C29 117.8(7)
C25 N7 Ru1 120.8(6)
C29 N7 Ru1 121.2(7)
C7 N1 C6 108.9(13)
C7 N1 H1N 125.5
C6 N1 H1N 125.5
C13 N5 C14 108.8(15)
C13 N5 H5N 125.6
C14 N5 H5N 125.6
C20 N6 C24 116.2(7)
C20 N6 Ru1 129.3(7)
C24 N6 Ru1 114.5(6)
C30 N8 C34 116.5(8)
C30 N8 Ru1 113.8(7)
C34 N8 Ru1 129.7(8)
C7 N2 C1 106.8(12)
C7 N2 Ru1 112.6(13)
C1 N2 Ru1 140.5(12)
C13 N4 C19 101.1(12)
C13 N4 Ru1 121.5(14)
C19 N4 Ru1 137.0(12)
C8 N3 C12 119.8(11)
C8 N3 Ru1 120.6(11)
C12 N3 Ru1 119.5(11)
N7 C25 C26 122.7(8)
N7 C25 C24 111.9(9)
C26 C25 C24 125.4(9)
C23 C24 N6 122.0(8)
C23 C24 C25 124.8(10)
N6 C24 C25 113.2(8)
N6 C20 C21 122.9(8)
N6 C20 H20 118.6
C21 C20 H20 118.6
C22 C21 C20 120.6(9)
C22 C21 H21 119.7
C20 C21 H21 119.7
C21 C22 C23 117.5(9)
C21 C22 H22 121.3
C23 C22 H22 121.3
C24 C23 C22 120.8(9)
C24 C23 H23 119.6
C22 C23 H23 119.6
C25 C26 C27 118.9(8)
C25 C26 H26 120.5
C27 C26 H26 120.5
C28 C27 C26 118.6(8)
C28 C27 C35 121.5(9)
C26 C27 C35 119.9(9)
C36 C35 C48 121.2(11)
C36 C35 C27 116.2(16)
C48 C35 C27 122.5(14)
C37 C36 C35 119.4(12)
C37 C36 H36 120.3
C35 C36 H36 120.3
C36 C37 C38 123.0(12)
C36 C37 H37 118.5
C38 C37 H37 118.5
C37 C38 C49 119.5(13)
C37 C38 C39 126.2(17)
C49 C38 C39 114.2(14)
C50 C49 C48 116.3(17)
C50 C49 C38 126.7(15)
C48 C49 C38 117.0(16)
C45 C50 C41 121.8(19)
C45 C50 C49 125.7(18)
C41 C50 C49 112.5(19)
C40 C41 C42 117(3)
C40 C41 C50 124.8(19)
C42 C41 C50 118(2)
C43 C42 C41 121(2)
C43 C42 H42 119.7
C41 C42 H42 119.7
C42 C43 C44 123(2)
C42 C43 H43 118.7
C44 C43 H43 118.7
C45 C44 C43 115.5(16)
C45 C44 H44 122.2
C43 C44 H44 122.2
C50 C45 C44 121.6(18)
C50 C45 C46 116.2(17)
C44 C45 C46 122(2)
C47 C46 C45 122.7(14)
C47 C46 H46 118.7
C45 C46 H46 118.7
C46 C47 C48 120.7(13)
C46 C47 H47 119.7
C48 C47 H47 119.7
C35 C48 C49 119.8(14)
C35 C48 C47 121.9(14)
C49 C48 C47 118.3(15)
C39 C40 C41 122.0(18)
C39 C40 H40 119.0
C41 C40 H40 119.0
C40 C39 C38 119.8(16)
C40 C39 H39 120.1
C38 C39 H39 120.1
C27 C28 C29 120.2(8)
C27 C28 H28 119.9
C29 C28 H28 119.9
N7 C29 C28 121.6(8)
N7 C29 C30 109.2(10)
C28 C29 C30 129.0(10)
N8 C30 C31 121.8(9)
N8 C30 C29 116.2(9)
C31 C30 C29 121.9(11)
N8 C34 C33 122.1(10)
N8 C34 H34 119.0
C33 C34 H34 119.0
C32 C33 C34 122.5(11)
C32 C33 H33 118.8
C34 C33 H33 118.8
C33 C32 C31 117.3(11)
C33 C32 H32 121.4
C31 C32 H32 121.4
C32 C31 C30 119.8(10)
C32 C31 H31 120.1
C30 C31 H31 120.1
N2 C7 N1 108.7(15)
N2 C7 C8 118.8(17)
N1 C7 C8 132.6(16)
C1 C6 N1 106.8(14)
C1 C6 C5 122.3(17)
N1 C6 C5 131(2)
C4 C5 C6 115.2(13)
C4 C5 H5 122.4
C6 C5 H5 122.4
C5 C4 C3 123.1(13)
C5 C4 H4 118.5
C3 C4 H4 118.5
C4 C3 C2 122.6(12)
C4 C3 H3 118.7
C2 C3 H3 118.7
C3 C2 C1 114.6(13)
C3 C2 H2 122.7
C1 C2 H2 122.7
C6 C1 N2 108.7(14)
C6 C1 C2 122.1(17)
N2 C1 C2 129.1(17)
N3 C8 C9 123.6(14)
N3 C8 C7 109.7(15)
C9 C8 C7 126.6(19)
C10 C9 C8 115.4(13)
C10 C9 H9 122.3
C8 C9 H9 122.3
C9 C10 C11 121.4(13)
C9 C10 H10 119.3
C11 C10 H10 119.3
C12 C11 C10 120.1(14)
C12 C11 H11 119.9
C10 C11 H11 119.9
N3 C12 C11 119.5(14)
N3 C12 C13 114.5(16)
C11 C12 C13 125.9(18)
N5 C13 N4 114.5(14)
N5 C13 C12 136.4(17)
N4 C13 C12 109.0(19)
N4 C19 C14 113.3(14)
N4 C19 C18 133.5(16)
C14 C19 C18 113.0(18)
C15 C14 N5 129(2)
C15 C14 C19 128.4(17)
N5 C14 C19 102.3(18)
C16 C15 C14 113.3(15)
C16 C15 H15 123.3
C14 C15 H15 123.3
C15 C16 C17 125.2(15)
C15 C16 H16 117.4
C17 C16 H16 117.4
C16 C17 C18 120.5(13)
C16 C17 H17 119.7
C18 C17 H17 119.7
C17 C18 C19 119.3(13)
C17 C18 H18 120.4
C19 C18 H18 120.4

loop_
_geom_bond_atom_site_label_1
_geom_bond_atom_site_label_2
_geom_bond_distance
Ru1 N7 1.932(6)
Ru1 N3 2.011(8)
Ru1 N4 2.036(8)
Ru1 N2 2.046(8)
Ru1 N6 2.053(7)
Ru1 N8 2.060(7)
Cl2 O6 1.30(3)
Cl2 O5 1.375(11)
Cl2 O7 1.466(12)
Cl2 O8 1.58(3)
Cl1 O4 1.303(11)
Cl1 O2 1.329(10)
Cl1 O1 1.345(9)
Cl1 O3 1.424(14)
N7 C25 1.356(9)
N7 C29 1.372(9)
N1 C7 1.357(13)
N1 C6 1.372(12)
N1 H1N 0.8600
N5 C13 1.323(17)
N5 C14 1.389(13)
N5 H5N 0.8600
N6 C20 1.345(9)
N6 C24 1.388(9)
N8 C30 1.346(10)
N8 C34 1.358(10)
N2 C7 1.356(12)
N2 C1 1.391(13)
N4 C13 1.353(12)
N4 C19 1.390(15)
N3 C8 1.318(13)
N3 C12 1.349(12)
C25 C26 1.373(10)
C25 C24 1.497(10)
C24 C23 1.334(10)
C20 C21 1.361(10)
C20 H20 0.9300
C21 C22 1.356(11)
C21 H21 0.9300
C22 C23 1.388(11)
C22 H22 0.9300
C23 H23 0.9300
C26 C27 1.413(10)
C26 H26 0.9300
C27 C28 1.365(10)
C27 C35 1.496(12)
C35 C36 1.370(12)
C35 C48 1.410(12)
C36 C37 1.367(13)
C36 H36 0.9300
C37 C38 1.380(13)
C37 H37 0.9300
C38 C49 1.438(14)
C38 C39 1.481(15)
C49 C50 1.427(15)
C49 C48 1.436(13)
C50 C45 1.338(15)
C50 C41 1.406(18)
C41 C40 1.385(17)
C41 C42 1.404(17)
C42 C43 1.332(17)
C42 H42 0.9300
C43 C44 1.434(16)
C43 H43 0.9300
C44 C45 1.416(16)
C44 H44 0.9300
C45 C46 1.436(15)
C46 C47 1.341(12)
C46 H46 0.9300
C47 C48 1.439(13)
C47 H47 0.9300
C40 C39 1.353(14)
C40 H40 0.9300
C39 H39 0.9300
C28 C29 1.384(10)
C28 H28 0.9300
C29 C30 1.500(11)
C30 C31 1.401(10)
C34 C33 1.364(12)
C34 H34 0.9300
C33 C32 1.325(12)
C33 H33 0.9300
C32 C31 1.380(11)
C32 H32 0.9300
C31 H31 0.9300
C7 C8 1.458(15)
C6 C1 1.361(13)
C6 C5 1.413(14)
C5 C4 1.362(13)
C5 H5 0.9300
C4 C3 1.382(13)
C4 H4 0.9300
C3 C2 1.383(12)
C3 H3 0.9300
C2 C1 1.421(13)
C2 H2 0.9300
C8 C9 1.389(14)
C9 C10 1.363(13)
C9 H9 0.9300
C10 C11 1.370(14)
C10 H10 0.9300
C11 C12 1.354(15)
C11 H11 0.9300
C12 C13 1.460(16)
C19 C14 1.403(17)
C19 C18 1.436(14)
C14 C15 1.388(15)
C15 C16 1.334(14)
C15 H15 0.9300
C16 C17 1.357(13)
C16 H16 0.9300
C17 C18 1.399(12)
C17 H17 0.9300
C18 H18 0.9300

loop_
_platon_squeeze_void_nr
_platon_squeeze_void_average_x
_platon_squeeze_void_average_y
_platon_squeeze_void_average_z
_platon_squeeze_void_volume
_platon_squeeze_void_count_electrons
_platon_squeeze_void_content
1 0.500 0.500 0.000 268 62 ' '
2 0.500 1.000 0.500 268 63 ' '
3 0.158 0.567 0.223 10 0 ' '
4 0.158 0.933 0.723 10 0 ' '
5 0.842 0.067 0.276 10 0 ' '
6 0.842 0.433 0.776 10 0 ' '
